data_4516839
loop_
_publ_author_name
'Kim, Eun Ho'
'Lee, Hyun Mo'
'Jeong, Myoung Sun'
'Ryu, Ji Yeon'
'Lee, Junseong'
'Lee, Bun Yeoul'

_publ_section_title
;
 Methylaluminoxane-Free Chromium Catalytic System for Ethylene
 Tetramerization.
;
_journal_issue 3
_journal_name_full 'ACS omega'
_journal_page_first 765
_journal_page_last 773
_journal_paper_doi 10.1021/acsomega.6b00506
_journal_volume 2
_journal_year 2017
_chemical_formula_sum 'C59 H43 B Cl2 Cr F20 N O2 P2'
_chemical_formula_weight 1373.59
_space_group_crystal_system monoclinic
_space_group_IT_number 14
_space_group_name_Hall '-P 2ybc'
_space_group_name_H-M_alt 'P 1 21/c 1'
_atom_sites_solution_hydrogens geom
_audit_creation_method SHELXL-2014
_cell_angle_alpha 90
_cell_angle_beta 113.683(4)
_cell_angle_gamma 90
_cell_formula_units_Z 4
_cell_length_a 20.9402(14)
_cell_length_b 17.8800(12)
_cell_length_c 17.0227(12)
_cell_measurement_reflns_used 7147
_cell_measurement_temperature 100(2)
_cell_measurement_theta_max 25.47
_cell_measurement_theta_min 2.29
_cell_volume 5836.7(7)
_computing_cell_refinement 'Bruker SAINT'
_computing_data_collection 'Bruker APEX2'
_computing_data_reduction 'Bruker SAINT'
_computing_structure_refinement 'SHELXL-2014 (Sheldrick, 2014)'
_computing_structure_solution 'SHELXL-2014 (Sheldrick, 2014)'
_diffrn_ambient_temperature 100(2)
_diffrn_measured_fraction_theta_full 0.979
_diffrn_measured_fraction_theta_max 0.969
_diffrn_measurement_device_type 'Bruker APEX-II CCD'
_diffrn_measurement_method '\f and \w scans'
_diffrn_radiation_type MoK\a
_diffrn_radiation_wavelength 0.71073
_diffrn_reflns_av_R_equivalents 0.1041
_diffrn_reflns_av_unetI/netI 0.1265
_diffrn_reflns_Laue_measured_fraction_full 0.979
_diffrn_reflns_Laue_measured_fraction_max 0.969
_diffrn_reflns_limit_h_max 25
_diffrn_reflns_limit_h_min -25
_diffrn_reflns_limit_k_max 21
_diffrn_reflns_limit_k_min -17
_diffrn_reflns_limit_l_max 18
_diffrn_reflns_limit_l_min -20
_diffrn_reflns_number 39666
_diffrn_reflns_point_group_measured_fraction_full 0.979
_diffrn_reflns_point_group_measured_fraction_max 0.969
_diffrn_reflns_theta_full 25.242
_diffrn_reflns_theta_max 25.534
_diffrn_reflns_theta_min 2.299
_exptl_absorpt_coefficient_mu 0.451
_exptl_crystal_colour blue
_exptl_crystal_density_diffrn 1.563
_exptl_crystal_description block
_exptl_crystal_F_000 2772
_refine_diff_density_max 0.479
_refine_diff_density_min -0.848
_refine_diff_density_rms 0.107
_refine_ls_extinction_method none
_refine_ls_goodness_of_fit_ref 0.995
_refine_ls_hydrogen_treatment constr
_refine_ls_matrix_type full
_refine_ls_number_parameters 795
_refine_ls_number_reflns 10574
_refine_ls_number_restraints 0
_refine_ls_restrained_S_all 0.995
_refine_ls_R_factor_all 0.1355
_refine_ls_R_factor_gt 0.0624
_refine_ls_shift/su_max 0.001
_refine_ls_shift/su_mean 0.000
_refine_ls_structure_factor_coef Fsqd
_refine_ls_weighting_details 'w=1/[\s^2^(Fo^2^)+(0.0851P)^2^] where P=(Fo^2^+2Fc^2^)/3'
_refine_ls_weighting_scheme calc
_refine_ls_wR_factor_gt 0.1433
_refine_ls_wR_factor_ref 0.1759
_reflns_Friedel_coverage 0.000
_reflns_number_gt 6030
_reflns_number_total 10574
_reflns_threshold_expression 'I > 2\s(I)'
_cod_data_source_file ao6b00506_si_005.cif
_cod_data_source_block lby91-02
_cod_original_sg_symbol_H-M 'P 21/c'
_cod_database_code 4516839
_shelx_space_group_comment
;
The symmetry employed for this shelxl refinement is uniquely defined
by the following loop, which should always be used as a source of
symmetry information in preference to the above space-group names.
They are only intended as comments.
;
_shelxl_version_number 2014-3

loop_
_space_group_symop_operation_xyz
'x, y, z'
'-x, y+1/2, -z+1/2'
'-x, -y, -z'
'x, -y-1/2, z-1/2'

loop_
_atom_site_label
_atom_site_type_symbol
_atom_site_fract_x
_atom_site_fract_y
_atom_site_fract_z
_atom_site_U_iso_or_equiv
_atom_site_adp_type
_atom_site_occupancy
_atom_site_site_symmetry_order
_atom_site_calc_flag
_atom_site_refinement_flags_posn
_atom_site_refinement_flags_adp
Cr1 Cr 0.23484(4) 0.57517(4) 0.94201(5) 0.0236(2) Uani 1 1 d . .
P1 P 0.12801(6) 0.62302(7) 0.82958(9) 0.0235(3) Uani 1 1 d . .
Cl1 Cl 0.23979(6) 0.66710(7) 1.03710(9) 0.0307(3) Uani 1 1 d . .
Cl2 Cl 0.22918(6) 0.48334(7) 0.84592(9) 0.0311(3) Uani 1 1 d . .
P2 P 0.25672(6) 0.67016(7) 0.84919(9) 0.0231(3) Uani 1 1 d . .
C1 C 0.0637(2) 0.5602(3) 0.7541(3) 0.0264(12) Uani 1 1 d . .
C5 C -0.0464(2) 0.4956(3) 0.7088(4) 0.0453(17) Uani 1 1 d . .
H5 H -0.0880 0.4866 0.7148 0.054 Uiso 1 1 calc R U
C4 C -0.0311(3) 0.4571(3) 0.6485(4) 0.0449(16) Uani 1 1 d . .
H4 H -0.0629 0.4225 0.6131 0.054 Uiso 1 1 calc R U
C6 C 0.0003(2) 0.5475(3) 0.7603(4) 0.0387(15) Uani 1 1 d . .
H6 H -0.0107 0.5745 0.7999 0.046 Uiso 1 1 calc R U
C3 C 0.0304(3) 0.4692(3) 0.6403(4) 0.0444(15) Uani 1 1 d . .
H3 H 0.0400 0.4432 0.5990 0.053 Uiso 1 1 calc R U
C2 C 0.0788(3) 0.5203(3) 0.6936(3) 0.0320(13) Uani 1 1 d . .
H2 H 0.1210 0.5276 0.6887 0.038 Uiso 1 1 calc R U
O2 O 0.19228(17) 0.50336(18) 1.0023(2) 0.0329(9) Uani 1 1 d . .
C23 C 0.2532(3) 0.8728(3) 0.9587(4) 0.0344(13) Uani 1 1 d . .
H23 H 0.2204 0.9033 0.9668 0.041 Uiso 1 1 calc R U
C21 C 0.3720(3) 0.8471(3) 0.9820(4) 0.0370(14) Uani 1 1 d . .
H21 H 0.4189 0.8603 1.0060 0.044 Uiso 1 1 calc R U
C9 C 0.0140(3) 0.7095(4) 0.9515(4) 0.0504(17) Uani 1 1 d . .
H9 H 0.0101 0.7015 1.0034 0.060 Uiso 1 1 calc R U
C32 C 0.1477(3) 0.4388(3) 0.9634(4) 0.0418(15) Uani 1 1 d . .
H32A H 0.1732 0.4012 0.9466 0.050 Uiso 1 1 calc R U
H32B H 0.1071 0.4537 0.9133 0.050 Uiso 1 1 calc R U
C20 C 0.3512(2) 0.7824(3) 0.9344(4) 0.0318(13) Uani 1 1 d . .
H20 H 0.3843 0.7522 0.9265 0.038 Uiso 1 1 calc R U
C19 C 0.2805(2) 0.7617(2) 0.8978(3) 0.0242(12) Uani 1 1 d . .
C8 C 0.0652(2) 0.6725(3) 0.9342(4) 0.0355(14) Uani 1 1 d . .
H8 H 0.0955 0.6398 0.9745 0.043 Uiso 1 1 calc R U
C7 C 0.0715(2) 0.6842(3) 0.8572(3) 0.0269(12) Uani 1 1 d . .
C24 C 0.2322(2) 0.8074(3) 0.9115(3) 0.0273(12) Uani 1 1 d . .
H24 H 0.1853 0.7940 0.8887 0.033 Uiso 1 1 calc R U
C34 C 0.1805(5) 0.4368(4) 1.1124(5) 0.093(3) Uani 1 1 d . .
H34A H 0.1604 0.4459 1.1539 0.112 Uiso 1 1 calc R U
H34B H 0.2174 0.4000 1.1361 0.112 Uiso 1 1 calc R U
C12 C 0.0264(2) 0.7343(3) 0.7981(4) 0.0353(14) Uani 1 1 d . .
H12 H 0.0305 0.7433 0.7465 0.042 Uiso 1 1 calc R U
C33 C 0.1269(4) 0.4095(4) 1.0318(5) 0.067(2) Uani 1 1 d . .
H33A H 0.0813 0.4282 1.0241 0.081 Uiso 1 1 calc R U
H33B H 0.1256 0.3552 1.0309 0.081 Uiso 1 1 calc R U
C22 C 0.3231(3) 0.8926(3) 0.9940(4) 0.0373(14) Uani 1 1 d . .
H22 H 0.3372 0.9364 1.0258 0.045 Uiso 1 1 calc R U
C35 C 0.2079(3) 0.5053(3) 1.0938(4) 0.0505(17) Uani 1 1 d . .
H35A H 0.2578 0.5083 1.1269 0.061 Uiso 1 1 calc R U
H35B H 0.1859 0.5482 1.1074 0.061 Uiso 1 1 calc R U
C13 C 0.3142(2) 0.6572(3) 0.7943(3) 0.0264(12) Uani 1 1 d . .
C18 C 0.3334(3) 0.7179(3) 0.7553(4) 0.0354(14) Uani 1 1 d . .
H18 H 0.3154 0.7652 0.7566 0.042 Uiso 1 1 calc R U
C14 C 0.3434(2) 0.5877(3) 0.7935(4) 0.0329(13) Uani 1 1 d . .
H14 H 0.3325 0.5471 0.8199 0.039 Uiso 1 1 calc R U
O1 O 0.33285(15) 0.54357(18) 1.0202(2) 0.0347(9) Uani 1 1 d . .
C31 C 0.3572(3) 0.4669(3) 1.0364(5) 0.062(2) Uani 1 1 d . .
H31A H 0.3505 0.4418 0.9831 0.074 Uiso 1 1 calc R U
H31B H 0.3320 0.4395 1.0643 0.074 Uiso 1 1 calc R U
C29 C 0.4530(3) 0.5471(4) 1.0711(5) 0.072(2) Uani 1 1 d . .
H29A H 0.4949 0.5657 1.1170 0.087 Uiso 1 1 calc R U
H29B H 0.4605 0.5449 1.0185 0.087 Uiso 1 1 calc R U
C28 C 0.3921(2) 0.5942(3) 1.0604(4) 0.0452(16) Uani 1 1 d . .
H28A H 0.3945 0.6119 1.1154 0.054 Uiso 1 1 calc R U
H28B H 0.3889 0.6368 1.0238 0.054 Uiso 1 1 calc R U
C30 C 0.4324(3) 0.4715(4) 1.0932(5) 0.074(2) Uani 1 1 d . .
H30A H 0.4585 0.4316 1.0810 0.089 Uiso 1 1 calc R U
H30B H 0.4398 0.4690 1.1532 0.089 Uiso 1 1 calc R U
C10 C -0.0309(3) 0.7577(3) 0.8924(5) 0.0499(18) Uani 1 1 d . .
H10 H -0.0656 0.7815 0.9040 0.060 Uiso 1 1 calc R U
C11 C -0.0249(3) 0.7710(3) 0.8160(4) 0.0466(16) Uani 1 1 d . .
H11 H -0.0550 0.8044 0.7765 0.056 Uiso 1 1 calc R U
C17 C 0.3783(3) 0.7079(3) 0.7154(4) 0.0402(15) Uani 1 1 d . .
H17 H 0.3897 0.7481 0.6889 0.048 Uiso 1 1 calc R U
C16 C 0.4063(3) 0.6388(3) 0.7146(4) 0.0393(15) Uani 1 1 d . .
H16 H 0.4370 0.6322 0.6882 0.047 Uiso 1 1 calc R U
C15 C 0.3885(3) 0.5789(3) 0.7535(4) 0.0412(15) Uani 1 1 d . .
H15 H 0.4074 0.5320 0.7526 0.049 Uiso 1 1 calc R U
N1 N 0.17128(18) 0.6687(2) 0.7789(3) 0.0226(9) Uani 1 1 d . .
C25 C 0.1375(2) 0.7033(3) 0.6908(3) 0.0284(12) Uani 1 1 d . .
H25 H 0.0875 0.6923 0.6700 0.034 Uiso 1 1 calc R U
C26 C 0.1624(3) 0.6690(3) 0.6261(3) 0.0356(13) Uani 1 1 d . .
H26A H 0.2087 0.6864 0.6376 0.053 Uiso 1 1 calc R U
H26B H 0.1315 0.6836 0.5692 0.053 Uiso 1 1 calc R U
H26C H 0.1626 0.6155 0.6307 0.053 Uiso 1 1 calc R U
C27 C 0.1442(3) 0.7888(3) 0.6929(4) 0.0370(14) Uani 1 1 d . .
H27A H 0.1232 0.8093 0.7290 0.056 Uiso 1 1 calc R U
H27B H 0.1209 0.8083 0.6358 0.056 Uiso 1 1 calc R U
H27C H 0.1926 0.8024 0.7150 0.056 Uiso 1 1 calc R U
F11 F 0.39565(13) 0.30896(15) 0.9654(2) 0.0344(7) Uani 1 1 d . .
F13 F 0.28706(15) 0.39961(17) 0.6866(2) 0.0464(9) Uani 1 1 d . .
C50 C 0.3401(2) 0.3529(3) 0.8272(4) 0.0292(13) Uani 1 1 d . .
C48 C 0.2963(2) 0.2410(3) 0.8718(3) 0.0251(12) Uani 1 1 d . .
C51 C 0.2904(3) 0.3487(3) 0.7460(4) 0.0327(13) Uani 1 1 d . .
C49 C 0.3429(2) 0.3000(3) 0.8873(4) 0.0282(13) Uani 1 1 d . .
F1 F 0.21266(12) 0.03570(14) 0.84002(19) 0.0306(7) Uani 1 1 d . .
C37 C 0.2806(2) 0.0417(3) 0.8510(3) 0.0249(12) Uani 1 1 d . .
C40 C 0.4134(2) 0.0452(3) 0.8615(4) 0.0327(13) Uani 1 1 d . .
C41 C 0.3881(2) 0.0992(3) 0.8976(4) 0.0283(13) Uani 1 1 d . .
C36 C 0.3213(2) 0.1009(3) 0.8968(3) 0.0242(12) Uani 1 1 d . .
C38 C 0.3033(2) -0.0143(3) 0.8135(3) 0.0275(12) Uani 1 1 d . .
C39 C 0.3704(3) -0.0135(3) 0.8194(4) 0.0347(14) Uani 1 1 d . .
C47 C 0.3389(2) 0.2548(3) 1.0792(4) 0.0307(13) Uani 1 1 d . .
C43 C 0.3980(2) 0.1430(3) 1.0962(4) 0.0316(13) Uani 1 1 d . .
C46 C 0.3764(3) 0.2735(3) 1.1630(4) 0.0345(14) Uani 1 1 d . .
C42 C 0.3483(2) 0.1901(3) 1.0396(3) 0.0272(12) Uani 1 1 d . .
F10 F 0.28956(14) 0.30507(14) 1.0321(2) 0.0358(7) Uani 1 1 d . .
F9 F 0.36421(17) 0.33842(17) 1.1960(2) 0.0493(9) Uani 1 1 d . .
B1 B 0.2970(3) 0.1742(3) 0.9382(4) 0.0245(13) Uani 1 1 d . .
C44 C 0.4365(2) 0.1590(3) 1.1811(4) 0.0368(14) Uani 1 1 d . .
C45 C 0.4268(3) 0.2247(3) 1.2151(4) 0.0399(15) Uani 1 1 d . .
C59 C 0.2076(2) 0.1002(3) 0.9837(3) 0.0241(12) Uani 1 1 d . .
C55 C 0.1652(2) 0.2124(3) 0.9165(3) 0.0243(12) Uani 1 1 d . .
C54 C 0.2199(2) 0.1626(3) 0.9425(3) 0.0244(12) Uani 1 1 d . .
F2 F 0.26058(14) -0.07123(15) 0.7728(2) 0.0377(8) Uani 1 1 d . .
F5 F 0.43341(13) 0.15525(15) 0.9388(2) 0.0359(8) Uani 1 1 d . .
F4 F 0.47897(15) 0.04833(17) 0.8659(2) 0.0517(10) Uani 1 1 d . .
F3 F 0.39313(16) -0.06795(17) 0.7821(2) 0.0532(10) Uani 1 1 d . .
F15 F 0.19945(13) 0.18364(15) 0.76206(19) 0.0332(7) Uani 1 1 d . .
F6 F 0.41117(14) 0.07501(16) 1.0701(2) 0.0411(8) Uani 1 1 d . .
F8 F 0.46387(15) 0.2412(2) 1.2984(2) 0.0523(9) Uani 1 1 d . .
F14 F 0.19548(14) 0.28315(17) 0.6437(2) 0.0439(8) Uani 1 1 d . .
F7 F 0.48338(15) 0.1088(2) 1.2321(2) 0.0564(10) Uani 1 1 d . .
F12 F 0.38659(14) 0.40960(16) 0.8483(2) 0.0431(8) Uani 1 1 d . .
C53 C 0.2480(2) 0.2395(3) 0.7870(4) 0.0274(12) Uani 1 1 d . .
C52 C 0.2441(2) 0.2901(3) 0.7245(3) 0.0285(12) Uani 1 1 d . .
F16 F 0.16854(13) 0.27816(15) 0.8782(2) 0.0339(7) Uani 1 1 d . .
C58 C 0.1474(2) 0.0858(3) 0.9933(4) 0.0294(12) Uani 1 1 d . .
C57 C 0.0935(2) 0.1366(3) 0.9627(3) 0.0285(12) Uani 1 1 d . .
C56 C 0.1031(2) 0.2010(3) 0.9254(3) 0.0286(12) Uani 1 1 d . .
F20 F 0.25915(13) 0.04818(14) 1.01728(19) 0.0313(7) Uani 1 1 d . .
F17 F 0.05221(13) 0.25373(16) 0.8996(2) 0.0371(8) Uani 1 1 d . .
F19 F 0.13970(15) 0.02275(15) 1.0329(2) 0.0397(8) Uani 1 1 d . .
F18 F 0.03229(13) 0.12397(16) 0.9694(2) 0.0400(8) Uani 1 1 d . .

loop_
_atom_site_aniso_label
_atom_site_aniso_U_11
_atom_site_aniso_U_22
_atom_site_aniso_U_33
_atom_site_aniso_U_23
_atom_site_aniso_U_13
_atom_site_aniso_U_12
Cr1 0.0250(4) 0.0191(4) 0.0278(5) 0.0003(4) 0.0117(4) -0.0003(3)
P1 0.0232(6) 0.0215(7) 0.0270(8) -0.0016(6) 0.0113(6) 0.0007(5)
Cl1 0.0387(6) 0.0253(7) 0.0327(8) -0.0048(6) 0.0192(6) -0.0025(5)
Cl2 0.0357(6) 0.0211(7) 0.0411(9) -0.0036(6) 0.0202(6) 0.0011(5)
P2 0.0258(6) 0.0176(7) 0.0280(8) -0.0003(6) 0.0131(6) -0.0002(5)
C1 0.026(2) 0.017(3) 0.034(3) 0.002(2) 0.010(2) 0.000(2)
C5 0.024(3) 0.028(3) 0.079(5) -0.001(3) 0.016(3) -0.004(2)
C4 0.042(3) 0.027(3) 0.057(5) -0.009(3) 0.011(3) -0.008(3)
C6 0.030(3) 0.033(3) 0.056(4) -0.004(3) 0.021(3) 0.002(2)
C3 0.057(4) 0.031(3) 0.048(4) -0.009(3) 0.024(3) -0.009(3)
C2 0.042(3) 0.025(3) 0.032(3) -0.007(3) 0.018(3) -0.008(2)
O2 0.0414(19) 0.0260(19) 0.033(2) -0.0017(17) 0.0163(18) -0.0094(15)
C23 0.045(3) 0.023(3) 0.036(4) -0.002(3) 0.018(3) 0.006(2)
C21 0.034(3) 0.025(3) 0.045(4) -0.004(3) 0.009(3) -0.009(2)
C9 0.035(3) 0.078(5) 0.044(4) -0.019(4) 0.022(3) -0.002(3)
C32 0.053(3) 0.030(3) 0.043(4) -0.009(3) 0.020(3) -0.024(3)
C20 0.034(3) 0.022(3) 0.040(4) 0.002(3) 0.015(3) 0.002(2)
C19 0.031(2) 0.013(2) 0.030(3) -0.002(2) 0.014(2) 0.001(2)
C8 0.028(3) 0.044(3) 0.037(4) -0.007(3) 0.015(3) 0.001(2)
C7 0.028(2) 0.027(3) 0.030(3) -0.007(3) 0.015(2) -0.005(2)
C24 0.033(3) 0.020(3) 0.029(3) 0.001(2) 0.012(2) 0.001(2)
C34 0.163(8) 0.073(6) 0.060(6) -0.002(5) 0.062(6) -0.054(6)
C12 0.034(3) 0.035(3) 0.033(4) -0.003(3) 0.009(3) 0.011(2)
C33 0.096(5) 0.061(5) 0.063(5) -0.006(4) 0.051(5) -0.042(4)
C22 0.046(3) 0.021(3) 0.041(4) 0.000(3) 0.014(3) -0.001(2)
C35 0.078(4) 0.052(4) 0.030(4) 0.002(3) 0.030(3) -0.014(3)
C13 0.028(2) 0.020(3) 0.031(3) -0.002(2) 0.012(2) -0.003(2)
C18 0.046(3) 0.021(3) 0.049(4) 0.003(3) 0.029(3) 0.000(2)
C14 0.031(3) 0.025(3) 0.048(4) 0.003(3) 0.021(3) 0.003(2)
O1 0.0257(16) 0.0234(19) 0.047(3) 0.0029(18) 0.0061(17) 0.0006(14)
C31 0.055(4) 0.023(3) 0.089(6) 0.005(3) 0.009(4) 0.013(3)
C29 0.031(3) 0.099(6) 0.088(6) -0.020(5) 0.025(4) -0.002(3)
C28 0.033(3) 0.046(4) 0.049(4) -0.001(3) 0.009(3) -0.013(3)
C30 0.050(4) 0.062(5) 0.087(6) -0.011(4) 0.004(4) 0.023(3)
C10 0.026(3) 0.065(4) 0.058(5) -0.032(4) 0.016(3) 0.000(3)
C11 0.035(3) 0.046(4) 0.047(4) -0.011(3) 0.005(3) 0.012(3)
C17 0.045(3) 0.043(4) 0.047(4) 0.009(3) 0.033(3) 0.004(3)
C16 0.034(3) 0.051(4) 0.041(4) 0.002(3) 0.024(3) 0.001(3)
C15 0.034(3) 0.034(3) 0.061(5) 0.000(3) 0.026(3) 0.007(2)
N1 0.028(2) 0.018(2) 0.023(2) 0.0009(19) 0.0111(18) -0.0010(17)
C25 0.029(2) 0.026(3) 0.028(3) 0.001(2) 0.009(2) -0.005(2)
C26 0.045(3) 0.040(3) 0.030(3) 0.001(3) 0.023(3) -0.003(3)
C27 0.050(3) 0.022(3) 0.033(4) 0.009(3) 0.011(3) 0.003(2)
F11 0.0308(14) 0.0291(16) 0.041(2) -0.0026(15) 0.0126(14) -0.0070(12)
F13 0.0546(19) 0.0399(19) 0.053(2) 0.0187(17) 0.0310(18) 0.0026(15)
C50 0.029(2) 0.024(3) 0.045(4) 0.004(3) 0.026(3) 0.000(2)
C48 0.030(2) 0.019(3) 0.033(3) -0.005(2) 0.019(2) 0.000(2)
C51 0.038(3) 0.028(3) 0.042(4) 0.012(3) 0.026(3) 0.007(2)
C49 0.023(2) 0.023(3) 0.040(4) -0.003(3) 0.014(2) 0.002(2)
F1 0.0301(14) 0.0294(16) 0.0372(19) -0.0067(14) 0.0186(14) -0.0058(12)
C37 0.026(2) 0.020(3) 0.034(3) 0.006(2) 0.017(2) 0.003(2)
C40 0.027(2) 0.031(3) 0.048(4) 0.003(3) 0.024(3) 0.003(2)
C41 0.027(2) 0.022(3) 0.036(4) 0.003(2) 0.013(2) 0.000(2)
C36 0.028(2) 0.018(3) 0.024(3) 0.001(2) 0.008(2) 0.002(2)
C38 0.038(3) 0.021(3) 0.029(3) -0.004(2) 0.020(3) -0.002(2)
C39 0.052(3) 0.020(3) 0.047(4) 0.000(3) 0.035(3) 0.008(2)
C47 0.030(3) 0.028(3) 0.036(4) -0.001(3) 0.014(3) -0.004(2)
C43 0.028(2) 0.031(3) 0.039(4) -0.002(3) 0.017(3) 0.001(2)
C46 0.038(3) 0.032(3) 0.042(4) -0.015(3) 0.025(3) -0.013(3)
C42 0.023(2) 0.023(3) 0.038(4) -0.001(3) 0.015(2) -0.001(2)
F10 0.0474(17) 0.0211(15) 0.041(2) -0.0057(14) 0.0203(15) 0.0040(13)
F9 0.074(2) 0.040(2) 0.044(2) -0.0209(17) 0.0340(19) -0.0139(16)
B1 0.021(2) 0.021(3) 0.029(4) -0.004(3) 0.008(2) 0.002(2)
C44 0.026(3) 0.048(4) 0.037(4) 0.003(3) 0.013(3) 0.004(3)
C45 0.029(3) 0.060(4) 0.033(4) -0.010(3) 0.014(3) -0.016(3)
C59 0.026(2) 0.022(3) 0.026(3) -0.008(2) 0.011(2) 0.002(2)
C55 0.032(2) 0.017(3) 0.021(3) -0.001(2) 0.008(2) -0.002(2)
C54 0.026(2) 0.021(3) 0.026(3) -0.008(2) 0.011(2) 0.000(2)
F2 0.0541(18) 0.0244(16) 0.041(2) -0.0097(15) 0.0254(16) -0.0087(14)
F5 0.0288(14) 0.0277(16) 0.055(2) -0.0066(15) 0.0214(15) -0.0031(12)
F4 0.0392(16) 0.047(2) 0.085(3) -0.0095(19) 0.0416(19) 0.0031(14)
F3 0.068(2) 0.0356(19) 0.077(3) -0.0163(18) 0.051(2) 0.0055(16)
F15 0.0362(15) 0.0315(17) 0.0306(18) -0.0039(14) 0.0120(14) -0.0058(13)
F6 0.0426(16) 0.0388(18) 0.040(2) 0.0057(16) 0.0148(15) 0.0184(14)
F8 0.0426(18) 0.087(3) 0.028(2) -0.0126(19) 0.0148(16) -0.0163(17)
F14 0.0438(17) 0.055(2) 0.032(2) 0.0098(16) 0.0147(16) 0.0008(15)
F7 0.0401(17) 0.087(3) 0.038(2) 0.010(2) 0.0109(16) 0.0210(17)
F12 0.0389(16) 0.0321(17) 0.063(3) 0.0057(16) 0.0256(17) -0.0073(13)
C53 0.027(2) 0.023(3) 0.036(4) -0.002(3) 0.017(2) 0.000(2)
C52 0.027(2) 0.030(3) 0.030(3) 0.004(3) 0.014(2) 0.008(2)
F16 0.0375(15) 0.0235(16) 0.044(2) 0.0064(14) 0.0205(15) 0.0087(12)
C58 0.036(3) 0.025(3) 0.032(3) 0.001(3) 0.017(3) -0.003(2)
C57 0.025(2) 0.037(3) 0.029(3) -0.004(3) 0.017(2) -0.003(2)
C56 0.027(2) 0.033(3) 0.027(3) 0.002(3) 0.012(2) 0.010(2)
F20 0.0353(15) 0.0233(15) 0.0371(19) 0.0033(14) 0.0163(14) 0.0087(12)
F17 0.0333(15) 0.0413(18) 0.040(2) 0.0038(15) 0.0185(14) 0.0154(13)
F19 0.0494(17) 0.0321(17) 0.048(2) 0.0052(16) 0.0303(16) -0.0020(14)
F18 0.0300(15) 0.051(2) 0.045(2) -0.0046(17) 0.0218(15) -0.0029(13)

loop_
_atom_type_symbol
_atom_type_description
_atom_type_scat_dispersion_real
_atom_type_scat_dispersion_imag
_atom_type_scat_source
C C 0.0033 0.0016 'International Tables Vol C Tables 4.2.6.8 and 6.1.1.4'
H H 0.0000 0.0000 'International Tables Vol C Tables 4.2.6.8 and 6.1.1.4'
N N 0.0061 0.0033 'International Tables Vol C Tables 4.2.6.8 and 6.1.1.4'
P P 0.1023 0.0942 'International Tables Vol C Tables 4.2.6.8 and 6.1.1.4'
Cl Cl 0.1484 0.1585 'International Tables Vol C Tables 4.2.6.8 and 6.1.1.4'
Cr Cr 0.3209 0.6236 'International Tables Vol C Tables 4.2.6.8 and 6.1.1.4'
B B 0.0013 0.0007 'International Tables Vol C Tables 4.2.6.8 and 6.1.1.4'
F F 0.0171 0.0103 'International Tables Vol C Tables 4.2.6.8 and 6.1.1.4'
O O 0.0106 0.0060 'International Tables Vol C Tables 4.2.6.8 and 6.1.1.4'

loop_
_geom_angle_atom_site_label_1
_geom_angle_atom_site_label_2
_geom_angle_atom_site_label_3
_geom_angle
O1 Cr1 O2 91.46(14)
O1 Cr1 Cl1 89.39(11)
O2 Cr1 Cl1 90.05(11)
O1 Cr1 Cl2 91.01(11)
O2 Cr1 Cl2 90.03(10)
Cl1 Cr1 Cl2 179.59(7)
O1 Cr1 P1 168.47(12)
O2 Cr1 P1 99.54(10)
Cl1 Cr1 P1 94.01(5)
Cl2 Cr1 P1 85.59(5)
O1 Cr1 P2 102.22(11)
O2 Cr1 P2 166.31(10)
Cl1 Cr1 P2 89.50(5)
Cl2 Cr1 P2 90.33(5)
P1 Cr1 P2 66.85(5)
N1 P1 C7 112.4(2)
N1 P1 C1 109.5(2)
C7 P1 C1 100.4(2)
N1 P1 Cr1 93.39(13)
C7 P1 Cr1 119.88(18)
C1 P1 Cr1 121.37(15)
N1 P2 C13 111.3(2)
N1 P2 C19 110.6(2)
C13 P2 C19 103.5(2)
N1 P2 Cr1 91.50(14)
C13 P2 Cr1 124.85(16)
C19 P2 Cr1 114.50(18)
C2 C1 C6 118.7(5)
C2 C1 P1 120.9(4)
C6 C1 P1 120.2(4)
C4 C5 C6 119.6(5)
C3 C4 C5 120.5(5)
C5 C6 C1 121.1(6)
C4 C3 C2 120.4(6)
C1 C2 C3 119.7(5)
C35 O2 C32 109.3(4)
C35 O2 Cr1 124.2(3)
C32 O2 Cr1 126.2(3)
C22 C23 C24 120.1(5)
C20 C21 C22 120.2(5)
C10 C9 C8 120.3(6)
O2 C32 C33 104.9(5)
C21 C20 C19 120.5(5)
C24 C19 C20 118.7(4)
C24 C19 P2 121.4(4)
C20 C19 P2 119.2(3)
C7 C8 C9 120.2(5)
C8 C7 C12 119.1(5)
C8 C7 P1 118.4(4)
C12 C7 P1 121.7(4)
C23 C24 C19 120.6(5)
C35 C34 C33 107.4(6)
C11 C12 C7 120.2(6)
C34 C33 C32 105.1(5)
C21 C22 C23 120.0(5)
C34 C35 O2 106.1(5)
C14 C13 C18 118.3(5)
C14 C13 P2 120.4(4)
C18 C13 P2 121.2(4)
C17 C18 C13 120.8(5)
C15 C14 C13 120.0(5)
C31 O1 C28 109.2(4)
C31 O1 Cr1 125.0(3)
C28 O1 Cr1 125.4(3)
O1 C31 C30 105.7(5)
C28 C29 C30 102.8(5)
O1 C28 C29 103.5(5)
C31 C30 C29 102.8(5)
C9 C10 C11 120.4(5)
C10 C11 C12 119.7(6)
C16 C17 C18 120.1(5)
C17 C16 C15 119.7(5)
C14 C15 C16 121.1(5)
C25 N1 P1 124.8(3)
C25 N1 P2 129.1(3)
P1 N1 P2 106.0(2)
N1 C25 C26 113.1(4)
N1 C25 C27 112.5(4)
C26 C25 C27 111.3(4)
F12 C50 C51 119.2(5)
F12 C50 C49 120.5(5)
C51 C50 C49 120.3(5)
C49 C48 C53 112.1(5)
C49 C48 B1 127.7(5)
C53 C48 B1 120.1(4)
F13 C51 C50 121.1(5)
F13 C51 C52 119.9(5)
C50 C51 C52 118.9(5)
F11 C49 C50 115.0(4)
F11 C49 C48 120.7(5)
C50 C49 C48 124.3(5)
F1 C37 C38 114.7(4)
F1 C37 C36 120.5(4)
C38 C37 C36 124.8(4)
F4 C40 C41 121.2(4)
F4 C40 C39 120.0(5)
C41 C40 C39 118.8(4)
C40 C41 F5 115.9(4)
C40 C41 C36 125.6(4)
F5 C41 C36 118.5(4)
C37 C36 C41 112.1(4)
C37 C36 B1 128.2(4)
C41 C36 B1 119.3(4)
F2 C38 C39 119.7(4)
F2 C38 C37 120.6(4)
C39 C38 C37 119.7(4)
F3 C39 C38 120.2(5)
F3 C39 C40 120.8(4)
C38 C39 C40 118.9(5)
F10 C47 C46 115.8(5)
F10 C47 C42 119.0(5)
C46 C47 C42 125.2(5)
F6 C43 C44 114.8(5)
F6 C43 C42 120.7(5)
C44 C43 C42 124.5(5)
F9 C46 C47 121.1(5)
F9 C46 C45 119.8(5)
C47 C46 C45 119.1(5)
C43 C42 C47 112.4(5)
C43 C42 B1 127.9(4)
C47 C42 B1 119.4(4)
C48 B1 C42 114.6(4)
C48 B1 C54 112.4(4)
C42 B1 C54 102.2(4)
C48 B1 C36 101.6(4)
C42 B1 C36 113.5(4)
C54 B1 C36 112.9(4)
F7 C44 C45 119.5(5)
F7 C44 C43 120.3(5)
C45 C44 C43 120.2(5)
F8 C45 C44 121.0(5)
F8 C45 C46 120.4(5)
C44 C45 C46 118.5(5)
C58 C59 F20 115.9(4)
C58 C59 C54 125.4(4)
F20 C59 C54 118.7(4)
F16 C55 C54 121.1(4)
F16 C55 C56 114.4(4)
C54 C55 C56 124.5(5)
C55 C54 C59 112.4(4)
C55 C54 B1 127.2(4)
C59 C54 B1 120.1(4)
F15 C53 C52 115.8(5)
F15 C53 C48 118.6(4)
C52 C53 C48 125.6(5)
F14 C52 C51 120.3(5)
F14 C52 C53 121.0(4)
C51 C52 C53 118.7(5)
F19 C58 C59 121.2(4)
F19 C58 C57 119.6(4)
C59 C58 C57 119.2(5)
F18 C57 C56 120.1(4)
F18 C57 C58 121.3(5)
C56 C57 C58 118.7(4)
F17 C56 C57 119.5(4)
F17 C56 C55 120.8(4)
C57 C56 C55 119.7(4)

loop_
_geom_bond_atom_site_label_1
_geom_bond_atom_site_label_2
_geom_bond_distance
Cr1 O1 2.027(3)
Cr1 O2 2.057(3)
Cr1 Cl1 2.2799(15)
Cr1 Cl2 2.2869(15)
Cr1 P1 2.4413(14)
Cr1 P2 2.4844(15)
P1 N1 1.691(4)
P1 C7 1.807(5)
P1 C1 1.826(5)
P2 N1 1.707(4)
P2 C13 1.811(5)
P2 C19 1.812(5)
C1 C2 1.390(7)
C1 C6 1.392(6)
C5 C4 1.376(8)
C5 C6 1.378(7)
C4 C3 1.368(8)
C3 C2 1.395(7)
O2 C35 1.457(7)
O2 C32 1.465(6)
C23 C22 1.386(7)
C23 C24 1.387(7)
C21 C20 1.379(7)
C21 C22 1.385(7)
C9 C10 1.371(9)
C9 C8 1.388(7)
C32 C33 1.492(8)
C20 C19 1.406(6)
C19 C24 1.391(6)
C8 C7 1.385(7)
C7 C12 1.394(7)
C34 C35 1.441(8)
C34 C33 1.465(10)
C12 C11 1.393(7)
C13 C14 1.388(6)
C13 C18 1.412(7)
C18 C17 1.376(7)
C14 C15 1.377(7)
O1 C31 1.450(6)
O1 C28 1.464(6)
C31 C30 1.484(8)
C29 C28 1.477(8)
C29 C30 1.512(9)
C10 C11 1.377(9)
C17 C16 1.369(7)
C16 C15 1.386(7)
N1 C25 1.510(6)
C25 C26 1.524(7)
C25 C27 1.534(6)
F11 C49 1.354(6)
F13 C51 1.342(6)
C50 F12 1.350(5)
C50 C51 1.358(8)
C50 C49 1.377(7)
C48 C49 1.388(6)
C48 C53 1.390(7)
C48 B1 1.642(8)
C51 C52 1.374(7)
F1 C37 1.363(5)
C37 C38 1.370(6)
C37 C36 1.386(7)
C40 F4 1.345(5)
C40 C41 1.361(7)
C40 C39 1.381(7)
C41 F5 1.363(5)
C41 C36 1.396(6)
C36 B1 1.660(7)
C38 F2 1.349(5)
C38 C39 1.368(6)
C39 F3 1.350(6)
C47 F10 1.361(6)
C47 C46 1.365(8)
C47 C42 1.392(7)
C43 F6 1.361(6)
C43 C44 1.372(8)
C43 C42 1.384(7)
C46 F9 1.357(6)
C46 C45 1.382(8)
C42 B1 1.650(8)
B1 C54 1.658(7)
C44 F7 1.356(6)
C44 C45 1.361(8)
C45 F8 1.348(6)
C59 C58 1.360(6)
C59 F20 1.364(5)
C59 C54 1.396(7)
C55 F16 1.359(5)
C55 C54 1.377(6)
C55 C56 1.383(6)
F15 C53 1.364(5)
F14 C52 1.348(6)
C53 C52 1.375(7)
C58 F19 1.356(5)
C58 C57 1.377(7)
C57 F18 1.350(5)
C57 C56 1.367(7)
C56 F17 1.357(5)
